data_7035007
loop_
_publ_author_name
'Teci, Matthieu'
'Brenner, Eric'
'Matt, Dominique'
'Gourlaouen, Christophe'
'Toupet, Lo\"ic'

_publ_section_title
;
 N-Alkylfluorenyl-substituted N-heterocyclic carbenes as bimodal pincers.
;
_journal_issue 19
_journal_name_full 'Dalton transactions (Cambridge, England : 2003)'
_journal_page_first 9260
_journal_page_last 9268
_journal_paper_doi 10.1039/c5dt00980d
_journal_volume 44
_journal_year 2015
_chemical_formula_sum 'C33 H28 Ag Cl N2'
_chemical_formula_weight 595.89
_space_group_crystal_system triclinic
_space_group_IT_number 2
_space_group_name_Hall '-P 1'
_space_group_name_H-M_alt 'P -1'
_symmetry_space_group_name_Hall '-P 1'
_symmetry_space_group_name_H-M 'P -1'
_atom_sites_solution_hydrogens geom
_audit_creation_method SHELXL-2014/6
_audit_update_record
;
2015-04-09 deposited with the CCDC.
2015-04-16 downloaded from the CCDC.
;
_cell_angle_alpha 78.341(9)
_cell_angle_beta 78.226(8)
_cell_angle_gamma 85.982(6)
_cell_formula_units_Z 4
_cell_length_a 10.2170(7)
_cell_length_b 13.5390(10)
_cell_length_c 20.073(2)
_cell_measurement_reflns_used 6578
_cell_measurement_temperature 140(2)
_cell_measurement_theta_max 27.5
_cell_measurement_theta_min 3.05
_cell_volume 2660.9(4)
_computing_cell_refinement 'CrysAlis RED, Oxford Diffraction Ltd.,Version 1.171.37.35'
_computing_data_collection 'CrysAlis CCD, Oxford Diffraction Ltd.,Version 1.171.37.35'
_computing_data_reduction 'CrysAlis RED, Oxford Diffraction Ltd.,Version 1.171.37.35'
_computing_molecular_graphics 'MERCURY 3.3(CCDC, 2014)'
_computing_publication_material 'WINGX (Farrugia, 1999)'
_computing_structure_refinement 'SHELXL-2014/6 (Sheldrick, 2014)'
_computing_structure_solution 'SIR-97_(Altomare & al., 1999)'
_diffrn_ambient_temperature 140(2)
_diffrn_detector_area_resol_mean 16.1852
_diffrn_measured_fraction_theta_full 0.998
_diffrn_measured_fraction_theta_max 0.998
_diffrn_measurement_device_type 'CCD Saphire 3 Xcalibur'
_diffrn_measurement_method 'omega scan'
_diffrn_radiation_monochromator graphite
_diffrn_radiation_source 'fine-focus sealed tube'
_diffrn_radiation_type MoK\a
_diffrn_radiation_wavelength 0.71073
_diffrn_reflns_av_R_equivalents 0.0708
_diffrn_reflns_av_unetI/netI 0.1432
_diffrn_reflns_laue_measured_fraction_full 0.998
_diffrn_reflns_laue_measured_fraction_max 0.998
_diffrn_reflns_limit_h_max 13
_diffrn_reflns_limit_h_min -13
_diffrn_reflns_limit_k_max 17
_diffrn_reflns_limit_k_min -16
_diffrn_reflns_limit_l_max 24
_diffrn_reflns_limit_l_min -25
_diffrn_reflns_number 21631
_diffrn_reflns_point_group_measured_fraction_full 0.998
_diffrn_reflns_point_group_measured_fraction_max 0.998
_diffrn_reflns_theta_full 25.242
_diffrn_reflns_theta_max 26.996
_diffrn_reflns_theta_min 3.052
_exptl_absorpt_coefficient_mu 0.883
_exptl_absorpt_correction_type none
_exptl_crystal_colour colourless
_exptl_crystal_density_diffrn 1.487
_exptl_crystal_description prism
_exptl_crystal_F_000 1216
_exptl_crystal_size_max 0.158
_exptl_crystal_size_mid 0.112
_exptl_crystal_size_min 0.044
_refine_diff_density_max 0.759
_refine_diff_density_min -0.621
_refine_diff_density_rms 0.127
_refine_ls_extinction_method none
_refine_ls_goodness_of_fit_ref 1.019
_refine_ls_hydrogen_treatment constr
_refine_ls_matrix_type full
_refine_ls_number_parameters 667
_refine_ls_number_reflns 11591
_refine_ls_number_restraints 0
_refine_ls_restrained_S_all 1.019
_refine_ls_R_factor_all 0.1315
_refine_ls_R_factor_gt 0.0645
_refine_ls_shift/su_max 0.001
_refine_ls_shift/su_mean 0.000
_refine_ls_structure_factor_coef Fsqd
_refine_ls_weighting_details 'w=1/[\s^2^(Fo^2^)+(0.0251P)^2^] where P=(Fo^2^+2Fc^2^)/3'
_refine_ls_weighting_scheme calc
_refine_ls_wR_factor_gt 0.0941
_refine_ls_wR_factor_ref 0.1176
_reflns_Friedel_coverage 0.000
_reflns_number_gt 6846
_reflns_number_total 11591
_reflns_threshold_expression 'I > 2\s(I)'
_cod_data_source_file c5dt00980d1.cif
_cod_data_source_block shelx
_cod_depositor_comments 'Adding full bibliography for 7035005--7035007.cif.'
_cod_database_code 7035007
_audit_block_doi 10.5517/cc12q00t
_shelx_space_group_comment
;
The symmetry employed for this shelxl refinement is uniquely defined
by the following loop, which should always be used as a source of
symmetry information in preference to the above space-group names.
They are only intended as comments.
;
_shelxl_version_number 2014/6

loop_
_space_group_symop_operation_xyz
'x, y, z'
'-x, -y, -z'

loop_
_atom_site_label
_atom_site_type_symbol
_atom_site_fract_x
_atom_site_fract_y
_atom_site_fract_z
_atom_site_U_iso_or_equiv
_atom_site_adp_type
_atom_site_occupancy
_atom_site_site_symmetry_order
_atom_site_calc_flag
_atom_site_refinement_flags_posn
_atom_site_refinement_flags_adp
Ag1 Ag 0.37514(5) 0.06403(3) 0.29204(2) 0.02281(13) Uani 1 1 d . .
Cl1 Cl 0.30109(15) -0.09301(10) 0.35671(8) 0.0311(4) Uani 1 1 d . .
N1 N 0.4604(5) 0.2875(3) 0.2600(2) 0.0171(10) Uani 1 1 d . .
N2 N 0.4939(5) 0.2291(3) 0.1663(2) 0.0183(11) Uani 1 1 d . .
C1 C 0.4478(5) 0.2038(4) 0.2349(3) 0.0192(13) Uani 1 1 d . .
C2 C 0.5181(6) 0.3628(4) 0.2073(3) 0.0236(14) Uani 1 1 d . .
H2 H 0.5387 0.4282 0.2119 0.028 Uiso 1 1 calc R U
C3 C 0.5399(6) 0.3265(4) 0.1483(3) 0.0224(13) Uani 1 1 d . .
H3 H 0.5791 0.3609 0.1033 0.027 Uiso 1 1 calc R U
C4 C 0.4974(6) 0.1584(4) 0.1169(3) 0.0213(13) Uani 1 1 d . .
C5 C 0.3683(6) 0.1018(4) 0.1352(3) 0.0172(12) Uani 1 1 d . .
C6 C 0.2390(6) 0.1391(4) 0.1390(3) 0.0259(14) Uani 1 1 d . .
H6 H 0.2211 0.2099 0.1307 0.031 Uiso 1 1 calc R U
C7 C 0.1367(6) 0.0740(4) 0.1545(3) 0.0298(15) Uani 1 1 d . .
H7 H 0.0474 0.0994 0.1557 0.036 Uiso 1 1 calc R U
C8 C 0.1622(6) -0.0296(4) 0.1687(3) 0.0332(16) Uani 1 1 d . .
H8 H 0.0900 -0.0744 0.1798 0.040 Uiso 1 1 calc R U
C9 C 0.2898(6) -0.0673(4) 0.1667(3) 0.0275(15) Uani 1 1 d . .
H9 H 0.3069 -0.1381 0.1767 0.033 Uiso 1 1 calc R U
C10 C 0.3940(6) -0.0015(4) 0.1499(3) 0.0197(13) Uani 1 1 d . .
C11 C 0.5395(6) -0.0202(4) 0.1463(3) 0.0207(13) Uani 1 1 d . .
C12 C 0.6148(6) -0.1089(4) 0.1581(3) 0.0293(15) Uani 1 1 d . .
H12 H 0.5735 -0.1724 0.1718 0.035 Uiso 1 1 calc R U
C13 C 0.7514(7) -0.1021(5) 0.1495(3) 0.0370(17) Uani 1 1 d . .
H13 H 0.8048 -0.1621 0.1570 0.044 Uiso 1 1 calc R U
C14 C 0.8120(6) -0.0108(4) 0.1302(3) 0.0375(17) Uani 1 1 d . .
H14 H 0.9066 -0.0087 0.1238 0.045 Uiso 1 1 calc R U
C15 C 0.7373(6) 0.0786(4) 0.1199(3) 0.0302(15) Uani 1 1 d . .
H15 H 0.7791 0.1420 0.1073 0.036 Uiso 1 1 calc R U
C16 C 0.6008(6) 0.0727(4) 0.1284(3) 0.0208(13) Uani 1 1 d . .
C17 C 0.5220(6) 0.2180(4) 0.0423(3) 0.0266(14) Uani 1 1 d . .
H17A H 0.4546 0.2741 0.0386 0.032 Uiso 1 1 calc R U
H17B H 0.6113 0.2480 0.0315 0.032 Uiso 1 1 calc R U
C18 C 0.5150(7) 0.1545(4) -0.0110(3) 0.0395(17) Uani 1 1 d . .
H18A H 0.5315 0.1968 -0.0575 0.059 Uiso 1 1 calc R U
H18B H 0.5829 0.0997 -0.0085 0.059 Uiso 1 1 calc R U
H18C H 0.4261 0.1259 -0.0015 0.059 Uiso 1 1 calc R U
C19 C 0.4272(6) 0.2968(4) 0.3340(3) 0.0182(13) Uani 1 1 d . .
C20 C 0.5465(6) 0.2688(4) 0.3694(3) 0.0204(13) Uani 1 1 d . .
C21 C 0.6724(6) 0.3096(4) 0.3514(3) 0.0268(14) Uani 1 1 d . .
H21 H 0.6954 0.3600 0.3109 0.032 Uiso 1 1 calc R U
C22 C 0.7644(6) 0.2753(4) 0.3938(3) 0.0348(16) Uani 1 1 d . .
H22 H 0.8521 0.3007 0.3816 0.042 Uiso 1 1 calc R U
C23 C 0.7283(7) 0.2043(4) 0.4536(3) 0.0383(17) Uani 1 1 d . .
H23 H 0.7915 0.1832 0.4828 0.046 Uiso 1 1 calc R U
C24 C 0.6042(7) 0.1633(4) 0.4723(3) 0.0331(16) Uani 1 1 d . .
H24 H 0.5812 0.1144 0.5136 0.040 Uiso 1 1 calc R U
C25 C 0.5129(6) 0.1949(4) 0.4291(3) 0.0232(14) Uani 1 1 d . .
C26 C 0.3757(6) 0.1650(4) 0.4343(3) 0.0235(14) Uani 1 1 d . .
C27 C 0.2954(7) 0.0944(4) 0.4836(3) 0.0322(16) Uani 1 1 d . .
H27 H 0.3286 0.0563 0.5221 0.039 Uiso 1 1 calc R U
C28 C 0.1682(7) 0.0811(4) 0.4755(3) 0.0340(17) Uani 1 1 d . .
H28 H 0.1137 0.0328 0.5085 0.041 Uiso 1 1 calc R U
C29 C 0.1186(6) 0.1367(4) 0.4205(3) 0.0330(16) Uani 1 1 d . .
H29 H 0.0295 0.1269 0.4165 0.040 Uiso 1 1 calc R U
C30 C 0.1956(6) 0.2067(4) 0.3706(3) 0.0259(14) Uani 1 1 d . .
H30 H 0.1606 0.2448 0.3326 0.031 Uiso 1 1 calc R U
C31 C 0.3257(6) 0.2198(3) 0.3776(3) 0.0190(13) Uani 1 1 d . .
C32 C 0.3742(6) 0.4053(3) 0.3395(3) 0.0234(14) Uani 1 1 d . .
H32A H 0.4484 0.4523 0.3197 0.028 Uiso 1 1 calc R U
H32B H 0.3044 0.4238 0.3110 0.028 Uiso 1 1 calc R U
C33 C 0.3164(6) 0.4188(4) 0.4124(3) 0.0316(16) Uani 1 1 d . .
H33A H 0.2850 0.4890 0.4119 0.047 Uiso 1 1 calc R U
H33B H 0.2412 0.3739 0.4320 0.047 Uiso 1 1 calc R U
H33C H 0.3853 0.4024 0.4408 0.047 Uiso 1 1 calc R U
Ag2 Ag 0.81591(5) -0.36605(3) 0.23890(2) 0.02579(13) Uani 1 1 d . .
Cl2 Cl 0.60909(18) -0.38888(11) 0.20777(10) 0.0495(5) Uani 1 1 d . .
N41 N 1.0363(5) -0.3042(3) 0.3098(2) 0.0187(11) Uani 1 1 d . .
N42 N 1.1269(5) -0.3663(3) 0.2202(2) 0.0196(11) Uani 1 1 d . .
C41 C 1.0062(6) -0.3449(3) 0.2585(3) 0.0213(13) Uani 1 1 d . .
C42 C 1.2285(6) -0.3386(4) 0.2475(3) 0.0247(14) Uani 1 1 d . .
H42 H 1.3216 -0.3464 0.2302 0.030 Uiso 1 1 calc R U
C43 C 1.1720(6) -0.2984(4) 0.3035(3) 0.0240(14) Uani 1 1 d . .
H43 H 1.2171 -0.2716 0.3325 0.029 Uiso 1 1 calc R U
C44 C 0.9351(6) -0.2656(4) 0.3647(3) 0.0214(14) Uani 1 1 d . .
C45 C 0.8862(6) -0.1574(4) 0.3406(3) 0.0196(13) Uani 1 1 d . .
C46 C 0.9587(6) -0.0707(4) 0.3221(3) 0.0275(15) Uani 1 1 d . .
H46 H 1.0532 -0.0733 0.3177 0.033 Uiso 1 1 calc R U
C47 C 0.8876(6) 0.0217(4) 0.3099(3) 0.0299(15) Uani 1 1 d . .
H47 H 0.9351 0.0826 0.2974 0.036 Uiso 1 1 calc R U
C48 C 0.7517(7) 0.0262(4) 0.3155(3) 0.0316(16) Uani 1 1 d . .
H48 H 0.7066 0.0898 0.3064 0.038 Uiso 1 1 calc R U
C49 C 0.6787(6) -0.0620(4) 0.3346(3) 0.0298(15) Uani 1 1 d . .
H49 H 0.5843 -0.0594 0.3384 0.036 Uiso 1 1 calc R U
C50 C 0.7478(6) -0.1532(4) 0.3477(3) 0.0186(12) Uani 1 1 d . .
C51 C 0.6974(6) -0.2561(4) 0.3732(3) 0.0244(14) Uani 1 1 d . .
C52 C 0.5674(6) -0.2898(4) 0.3893(3) 0.0338(16) Uani 1 1 d . .
H52 H 0.4938 -0.2438 0.3845 0.041 Uiso 1 1 calc R U
C53 C 0.5477(7) -0.3921(4) 0.4126(3) 0.0386(18) Uani 1 1 d . .
H53 H 0.4594 -0.4166 0.4246 0.046 Uiso 1 1 calc R U
C54 C 0.6552(7) -0.4588(4) 0.4186(3) 0.0344(17) Uani 1 1 d . .
H54 H 0.6394 -0.5288 0.4338 0.041 Uiso 1 1 calc R U
C55 C 0.7847(6) -0.4263(4) 0.4029(3) 0.0278(15) Uani 1 1 d . .
H55 H 0.8580 -0.4728 0.4071 0.033 Uiso 1 1 calc R U
C56 C 0.8053(6) -0.3226(4) 0.3808(3) 0.0201(13) Uani 1 1 d . .
C57 C 0.9936(6) -0.2674(4) 0.4293(3) 0.0235(14) Uani 1 1 d . .
H57A H 1.0699 -0.2216 0.4162 0.028 Uiso 1 1 calc R U
H57B H 0.9248 -0.2395 0.4635 0.028 Uiso 1 1 calc R U
C58 C 1.0416(6) -0.3699(4) 0.4647(3) 0.0353(17) Uani 1 1 d . .
H58A H 1.0769 -0.3621 0.5052 0.053 Uiso 1 1 calc R U
H58B H 0.9666 -0.4158 0.4797 0.053 Uiso 1 1 calc R U
H58C H 1.1123 -0.3978 0.4322 0.053 Uiso 1 1 calc R U
C59 C 1.1406(6) -0.4086(4) 0.1563(3) 0.0209(13) Uani 1 1 d . .
C60 C 1.0625(6) -0.5049(4) 0.1689(3) 0.0256(14) Uani 1 1 d . .
C61 C 1.0771(6) -0.5945(4) 0.2131(3) 0.0300(15) Uani 1 1 d . .
H61 H 1.1409 -0.6023 0.2423 0.036 Uiso 1 1 calc R U
C62 C 0.9962(7) -0.6743(4) 0.2142(4) 0.0391(18) Uani 1 1 d . .
H62 H 1.0035 -0.7364 0.2455 0.047 Uiso 1 1 calc R U
C63 C 0.9078(7) -0.6641(5) 0.1713(4) 0.0455(19) Uani 1 1 d . .
H63 H 0.8551 -0.7196 0.1721 0.055 Uiso 1 1 calc R U
C64 C 0.8930(7) -0.5742(5) 0.1264(4) 0.0443(18) Uani 1 1 d . .
H64 H 0.8298 -0.5671 0.0969 0.053 Uiso 1 1 calc R U
C65 C 0.9717(6) -0.4942(4) 0.1252(3) 0.0313(15) Uani 1 1 d . .
C66 C 0.9763(7) -0.3885(5) 0.0845(3) 0.0326(16) Uani 1 1 d . .
C67 C 0.9006(8) -0.3387(6) 0.0370(4) 0.057(2) Uani 1 1 d . .
H67 H 0.8338 -0.3722 0.0241 0.069 Uiso 1 1 calc R U
C68 C 0.9267(9) -0.2381(7) 0.0093(4) 0.067(3) Uani 1 1 d . .
H68 H 0.8775 -0.2023 -0.0239 0.081 Uiso 1 1 calc R U
C69 C 1.0212(9) -0.1890(5) 0.0283(4) 0.053(2) Uani 1 1 d . .
H69 H 1.0345 -0.1195 0.0090 0.064 Uiso 1 1 calc R U
C70 C 1.0978(7) -0.2379(4) 0.0750(3) 0.0361(17) Uani 1 1 d . .
H70 H 1.1653 -0.2038 0.0869 0.043 Uiso 1 1 calc R U
C71 C 1.0729(6) -0.3383(4) 0.1038(3) 0.0263(15) Uani 1 1 d . .
C72 C 1.2894(6) -0.4271(4) 0.1274(3) 0.0288(15) Uani 1 1 d . .
H72A H 1.3356 -0.3622 0.1162 0.035 Uiso 1 1 calc R U
H72B H 1.3295 -0.4727 0.1636 0.035 Uiso 1 1 calc R U
C73 C 1.3128(6) -0.4733(4) 0.0626(3) 0.0377(17) Uani 1 1 d . .
H73A H 1.4091 -0.4834 0.0465 0.056 Uiso 1 1 calc R U
H73B H 1.2692 -0.5384 0.0736 0.056 Uiso 1 1 calc R U
H73C H 1.2753 -0.4279 0.0262 0.056 Uiso 1 1 calc R U

loop_
_atom_site_aniso_label
_atom_site_aniso_U_11
_atom_site_aniso_U_22
_atom_site_aniso_U_33
_atom_site_aniso_U_23
_atom_site_aniso_U_13
_atom_site_aniso_U_12
Ag1 0.0286(3) 0.0177(2) 0.0219(3) -0.00302(18) -0.0037(2) -0.00492(19)
Cl1 0.0323(9) 0.0264(8) 0.0340(9) -0.0016(6) -0.0074(8) -0.0075(6)
N1 0.025(3) 0.015(2) 0.013(3) -0.0038(19) -0.007(2) -0.0007(19)
N2 0.026(3) 0.019(2) 0.013(3) -0.0039(19) -0.009(2) -0.005(2)
C1 0.020(3) 0.020(3) 0.021(3) -0.007(2) -0.011(3) 0.003(2)
C2 0.030(4) 0.021(3) 0.023(3) -0.008(3) -0.006(3) -0.005(3)
C3 0.030(4) 0.018(3) 0.017(3) 0.001(2) 0.001(3) -0.008(2)
C4 0.029(4) 0.021(3) 0.015(3) -0.009(2) -0.004(3) 0.000(2)
C5 0.019(3) 0.020(3) 0.011(3) -0.001(2) -0.001(3) -0.005(2)
C6 0.027(4) 0.026(3) 0.027(4) -0.008(3) -0.009(3) -0.001(3)
C7 0.021(4) 0.040(4) 0.032(4) -0.016(3) -0.006(3) 0.001(3)
C8 0.029(4) 0.039(4) 0.033(4) -0.009(3) -0.004(3) -0.008(3)
C9 0.037(4) 0.025(3) 0.022(4) -0.011(3) -0.002(3) -0.002(3)
C10 0.022(3) 0.020(3) 0.015(3) -0.005(2) 0.003(3) -0.006(2)
C11 0.025(4) 0.024(3) 0.014(3) -0.008(2) 0.000(3) -0.004(3)
C12 0.033(4) 0.025(3) 0.032(4) -0.007(3) -0.009(3) -0.001(3)
C13 0.036(4) 0.036(4) 0.042(4) -0.015(3) -0.012(4) 0.011(3)
C14 0.021(4) 0.042(4) 0.053(5) -0.017(3) -0.011(3) 0.009(3)
C15 0.027(4) 0.032(3) 0.035(4) -0.019(3) 0.000(3) -0.005(3)
C16 0.024(4) 0.019(3) 0.019(3) -0.007(2) -0.003(3) 0.002(2)
C17 0.035(4) 0.026(3) 0.018(3) -0.003(3) -0.004(3) -0.007(3)
C18 0.053(5) 0.039(4) 0.027(4) -0.008(3) -0.003(4) -0.011(3)
C19 0.021(3) 0.016(3) 0.019(3) -0.007(2) -0.005(3) 0.001(2)
C20 0.029(4) 0.020(3) 0.015(3) -0.013(2) -0.004(3) 0.008(2)
C21 0.027(4) 0.030(3) 0.030(4) -0.016(3) -0.008(3) -0.004(3)
C22 0.024(4) 0.046(4) 0.040(4) -0.023(3) -0.007(3) 0.006(3)
C23 0.041(5) 0.042(4) 0.039(4) -0.017(3) -0.021(4) 0.016(3)
C24 0.046(5) 0.028(3) 0.026(4) -0.009(3) -0.009(3) 0.010(3)
C25 0.030(4) 0.018(3) 0.024(4) -0.009(2) -0.007(3) 0.009(3)
C26 0.032(4) 0.017(3) 0.022(3) -0.010(2) -0.002(3) 0.004(3)
C27 0.046(5) 0.024(3) 0.022(4) -0.007(3) 0.006(3) 0.004(3)
C28 0.044(5) 0.015(3) 0.031(4) -0.004(3) 0.019(3) -0.002(3)
C29 0.027(4) 0.025(3) 0.046(5) -0.017(3) 0.007(3) -0.007(3)
C30 0.026(4) 0.024(3) 0.027(4) -0.006(3) -0.004(3) 0.002(3)
C31 0.025(3) 0.012(3) 0.021(3) -0.006(2) -0.004(3) 0.001(2)
C32 0.025(3) 0.016(3) 0.028(4) -0.006(2) -0.003(3) 0.000(2)
C33 0.025(4) 0.028(3) 0.042(4) -0.018(3) 0.005(3) -0.005(3)
Ag2 0.0218(3) 0.0263(2) 0.0296(3) -0.0097(2) -0.0013(2) -0.00128(19)
Cl2 0.0431(11) 0.0360(9) 0.0704(14) -0.0150(9) -0.0073(10) -0.0052(8)
N41 0.019(3) 0.013(2) 0.023(3) -0.0040(19) 0.000(2) -0.0008(19)
N42 0.020(3) 0.015(2) 0.021(3) -0.0041(19) 0.003(2) -0.0007(19)
C41 0.020(3) 0.011(3) 0.030(4) -0.001(2) -0.002(3) 0.002(2)
C42 0.021(3) 0.021(3) 0.030(4) 0.000(3) -0.006(3) -0.004(2)
C43 0.023(4) 0.023(3) 0.027(4) -0.007(3) -0.003(3) -0.008(2)
C44 0.022(3) 0.018(3) 0.023(3) -0.005(2) 0.001(3) 0.001(2)
C45 0.030(4) 0.012(3) 0.016(3) -0.003(2) -0.003(3) 0.000(2)
C46 0.027(4) 0.023(3) 0.030(4) -0.004(3) 0.000(3) 0.003(3)
C47 0.034(4) 0.016(3) 0.038(4) -0.003(3) -0.001(3) -0.005(3)
C48 0.038(4) 0.027(3) 0.027(4) -0.004(3) -0.005(3) 0.010(3)
C49 0.026(4) 0.033(3) 0.029(4) -0.008(3) -0.001(3) 0.008(3)
C50 0.019(3) 0.023(3) 0.016(3) -0.006(2) -0.007(3) 0.002(2)
C51 0.023(4) 0.029(3) 0.021(3) -0.012(3) 0.003(3) -0.004(3)
C52 0.023(4) 0.042(4) 0.038(4) -0.020(3) 0.004(3) -0.002(3)
C53 0.042(5) 0.038(4) 0.034(4) -0.014(3) 0.011(3) -0.022(3)
C54 0.049(5) 0.027(3) 0.023(4) -0.005(3) 0.007(3) -0.013(3)
C55 0.030(4) 0.029(3) 0.021(3) -0.009(3) 0.008(3) -0.005(3)
C56 0.023(3) 0.022(3) 0.013(3) -0.005(2) 0.001(3) -0.003(2)
C57 0.032(4) 0.018(3) 0.021(3) -0.007(2) -0.004(3) 0.002(2)
C58 0.038(4) 0.034(3) 0.032(4) -0.008(3) -0.003(3) 0.007(3)
C59 0.024(3) 0.024(3) 0.014(3) -0.006(2) -0.001(3) 0.000(2)
C60 0.025(4) 0.027(3) 0.024(4) -0.012(3) 0.002(3) 0.002(3)
C61 0.034(4) 0.023(3) 0.033(4) -0.005(3) -0.002(3) -0.005(3)
C62 0.049(5) 0.022(3) 0.044(5) -0.007(3) -0.004(4) -0.004(3)
C63 0.037(5) 0.040(4) 0.061(5) -0.021(4) 0.003(4) -0.011(3)
C64 0.029(4) 0.071(5) 0.045(5) -0.032(4) -0.013(4) -0.003(4)
C65 0.022(4) 0.042(4) 0.032(4) -0.019(3) 0.001(3) 0.001(3)
C66 0.037(4) 0.045(4) 0.018(4) -0.013(3) -0.006(3) 0.008(3)
C67 0.067(6) 0.078(6) 0.035(5) -0.017(4) -0.030(4) 0.013(5)
C68 0.081(7) 0.079(6) 0.036(5) -0.001(4) -0.017(5) 0.029(5)
C69 0.081(7) 0.038(4) 0.026(4) 0.003(3) 0.011(4) 0.016(4)
C70 0.046(5) 0.029(3) 0.025(4) -0.001(3) 0.008(3) 0.007(3)
C71 0.028(4) 0.029(3) 0.017(3) -0.006(3) 0.003(3) 0.010(3)
C72 0.024(4) 0.027(3) 0.034(4) -0.009(3) 0.000(3) 0.001(3)
C73 0.030(4) 0.042(4) 0.037(4) -0.018(3) 0.011(3) 0.004(3)

loop_
_atom_type_symbol
_atom_type_description
_atom_type_scat_dispersion_real
_atom_type_scat_dispersion_imag
_atom_type_scat_source
C C 0.0033 0.0016 'International Tables Vol C Tables 4.2.6.8 and 6.1.1.4'
H H 0.0000 0.0000 'International Tables Vol C Tables 4.2.6.8 and 6.1.1.4'
N N 0.0061 0.0033 'International Tables Vol C Tables 4.2.6.8 and 6.1.1.4'
Cl Cl 0.1484 0.1585 'International Tables Vol C Tables 4.2.6.8 and 6.1.1.4'
Ag Ag -0.8971 1.1015 'International Tables Vol C Tables 4.2.6.8 and 6.1.1.4'

loop_
_geom_angle_atom_site_label_1
_geom_angle_atom_site_label_2
_geom_angle_atom_site_label_3
_geom_angle
C1 Ag1 Cl1 178.12(15)
C1 N1 C2 110.4(4)
C1 N1 C19 125.9(4)
C2 N1 C19 123.5(4)
C1 N2 C3 111.0(4)
C1 N2 C4 123.5(4)
C3 N2 C4 125.5(4)
N2 C1 N1 105.1(4)
N2 C1 Ag1 127.9(4)
N1 C1 Ag1 127.0(4)
C3 C2 N1 107.2(5)
C3 C2 H2 126.4
N1 C2 H2 126.4
C2 C3 N2 106.3(5)
C2 C3 H3 126.8
N2 C3 H3 126.8
N2 C4 C5 109.5(4)
N2 C4 C16 110.9(4)
C5 C4 C16 101.8(4)
N2 C4 C17 109.6(4)
C5 C4 C17 112.2(5)
C16 C4 C17 112.7(5)
C6 C5 C10 120.2(5)
C6 C5 C4 129.1(5)
C10 C5 C4 110.7(5)
C7 C6 C5 119.5(5)
C7 C6 H6 120.3
C5 C6 H6 120.3
C6 C7 C8 120.4(6)
C6 C7 H7 119.8
C8 C7 H7 119.8
C9 C8 C7 120.5(6)
C9 C8 H8 119.7
C7 C8 H8 119.7
C8 C9 C10 119.2(5)
C8 C9 H9 120.4
C10 C9 H9 120.4
C9 C10 C5 120.1(5)
C9 C10 C11 131.1(5)
C5 C10 C11 108.8(5)
C12 C11 C16 120.4(6)
C12 C11 C10 131.5(5)
C16 C11 C10 108.1(5)
C13 C12 C11 118.0(6)
C13 C12 H12 121.0
C11 C12 H12 121.0
C14 C13 C12 121.5(5)
C14 C13 H13 119.3
C12 C13 H13 119.3
C13 C14 C15 121.0(6)
C13 C14 H14 119.5
C15 C14 H14 119.5
C16 C15 C14 118.0(5)
C16 C15 H15 121.0
C14 C15 H15 121.0
C15 C16 C11 121.0(5)
C15 C16 C4 128.4(5)
C11 C16 C4 110.4(5)
C18 C17 C4 113.4(4)
C18 C17 H17A 108.9
C4 C17 H17A 108.9
C18 C17 H17B 108.9
C4 C17 H17B 108.9
H17A C17 H17B 107.7
C17 C18 H18A 109.5
C17 C18 H18B 109.5
H18A C18 H18B 109.5
C17 C18 H18C 109.5
H18A C18 H18C 109.5
H18B C18 H18C 109.5
N1 C19 C20 111.8(4)
N1 C19 C31 112.6(4)
C20 C19 C31 101.4(4)
N1 C19 C32 109.5(4)
C20 C19 C32 111.1(4)
C31 C19 C32 110.4(4)
C21 C20 C25 120.5(6)
C21 C20 C19 128.8(5)
C25 C20 C19 110.6(5)
C20 C21 C22 118.7(6)
C20 C21 H21 120.7
C22 C21 H21 120.7
C23 C22 C21 120.0(6)
C23 C22 H22 120.0
C21 C22 H22 120.0
C24 C23 C22 122.1(6)
C24 C23 H23 119.0
C22 C23 H23 119.0
C23 C24 C25 118.3(6)
C23 C24 H24 120.9
C25 C24 H24 120.9
C24 C25 C20 120.4(6)
C24 C25 C26 131.1(5)
C20 C25 C26 108.6(5)
C31 C26 C27 119.6(6)
C31 C26 C25 108.9(5)
C27 C26 C25 131.5(6)
C28 C27 C26 119.2(6)
C28 C27 H27 120.4
C26 C27 H27 120.4
C27 C28 C29 120.9(6)
C27 C28 H28 119.6
C29 C28 H28 119.6
C28 C29 C30 121.4(6)
C28 C29 H29 119.3
C30 C29 H29 119.3
C29 C30 C31 118.2(5)
C29 C30 H30 120.9
C31 C30 H30 120.9
C30 C31 C26 120.6(5)
C30 C31 C19 129.0(5)
C26 C31 C19 110.1(5)
C33 C32 C19 114.0(4)
C33 C32 H32A 108.8
C19 C32 H32A 108.8
C33 C32 H32B 108.8
C19 C32 H32B 108.8
H32A C32 H32B 107.6
C32 C33 H33A 109.5
C32 C33 H33B 109.5
H33A C33 H33B 109.5
C32 C33 H33C 109.5
H33A C33 H33C 109.5
H33B C33 H33C 109.5
C41 Ag2 Cl2 175.63(17)
C41 N41 C43 111.4(5)
C41 N41 C44 124.8(5)
C43 N41 C44 123.8(5)
C41 N42 C42 110.3(5)
C41 N42 C59 122.7(5)
C42 N42 C59 127.0(5)
N41 C41 N42 104.6(5)
N41 C41 Ag2 128.4(4)
N42 C41 Ag2 127.0(4)
C43 C42 N42 107.6(5)
C43 C42 H42 126.2
N42 C42 H42 126.2
C42 C43 N41 106.1(5)
C42 C43 H43 127.0
N41 C43 H43 127.0
N41 C44 C56 111.2(4)
N41 C44 C45 112.8(4)
C56 C44 C45 101.5(4)
N41 C44 C57 110.8(4)
C56 C44 C57 112.7(5)
C45 C44 C57 107.5(4)
C46 C45 C50 121.0(5)
C46 C45 C44 128.2(5)
C50 C45 C44 110.3(5)
C45 C46 C47 117.5(6)
C45 C46 H46 121.3
C47 C46 H46 121.3
C48 C47 C46 121.7(5)
C48 C47 H47 119.1
C46 C47 H47 119.1
C47 C48 C49 120.5(5)
C47 C48 H48 119.7
C49 C48 H48 119.7
C50 C49 C48 118.0(6)
C50 C49 H49 121.0
C48 C49 H49 121.0
C49 C50 C45 121.2(5)
C49 C50 C51 129.9(5)
C45 C50 C51 108.8(4)
C56 C51 C52 121.1(5)
C56 C51 C50 108.6(5)
C52 C51 C50 130.3(5)
C53 C52 C51 118.4(6)
C53 C52 H52 120.8
C51 C52 H52 120.8
C54 C53 C52 120.6(6)
C54 C53 H53 119.7
C52 C53 H53 119.7
C55 C54 C53 121.6(5)
C55 C54 H54 119.2
C53 C54 H54 119.2
C54 C55 C56 118.1(6)
C54 C55 H55 121.0
C56 C55 H55 121.0
C51 C56 C55 120.1(5)
C51 C56 C44 110.6(4)
C55 C56 C44 129.2(5)
C58 C57 C44 116.5(4)
C58 C57 H57A 108.2
C44 C57 H57A 108.2
C58 C57 H57B 108.2
C44 C57 H57B 108.2
H57A C57 H57B 107.3
C57 C58 H58A 109.5
C57 C58 H58B 109.5
H58A C58 H58B 109.5
C57 C58 H58C 109.5
H58A C58 H58C 109.5
H58B C58 H58C 109.5
N42 C59 C71 110.1(4)
N42 C59 C60 112.1(4)
C71 C59 C60 102.1(5)
N42 C59 C72 109.3(5)
C71 C59 C72 111.9(5)
C60 C59 C72 111.2(4)
C61 C60 C65 120.7(6)
C61 C60 C59 128.8(6)
C65 C60 C59 110.5(5)
C60 C61 C62 118.6(6)
C60 C61 H61 120.7
C62 C61 H61 120.7
C63 C62 C61 120.8(6)
C63 C62 H62 119.6
C61 C62 H62 119.6
C62 C63 C64 120.9(6)
C62 C63 H63 119.6
C64 C63 H63 119.6
C63 C64 C65 118.9(7)
C63 C64 H64 120.5
C65 C64 H64 120.5
C60 C65 C64 120.1(6)
C60 C65 C66 108.5(5)
C64 C65 C66 131.4(7)
C67 C66 C71 121.0(6)
C67 C66 C65 131.0(7)
C71 C66 C65 108.0(5)
C68 C67 C66 117.1(8)
C68 C67 H67 121.4
C66 C67 H67 121.4
C69 C68 C67 121.8(7)
C69 C68 H68 119.1
C67 C68 H68 119.1
C68 C69 C70 121.5(7)
C68 C69 H69 119.2
C70 C69 H69 119.2
C69 C70 C71 117.7(7)
C69 C70 H70 121.2
C71 C70 H70 121.2
C70 C71 C66 120.8(6)
C70 C71 C59 128.4(6)
C66 C71 C59 110.8(5)
C73 C72 C59 112.9(5)
C73 C72 H72A 109.0
C59 C72 H72A 109.0
C73 C72 H72B 109.0
C59 C72 H72B 109.0
H72A C72 H72B 107.8
C72 C73 H73A 109.5
C72 C73 H73B 109.5
H73A C73 H73B 109.5
C72 C73 H73C 109.5
H73A C73 H73C 109.5
H73B C73 H73C 109.5

loop_
_geom_bond_atom_site_label_1
_geom_bond_atom_site_label_2
_geom_bond_distance
Ag1 C1 2.102(5)
Ag1 Cl1 2.3425(14)
N1 C1 1.353(6)
N1 C2 1.378(6)
N1 C19 1.483(7)
N2 C1 1.343(6)
N2 C3 1.385(6)
N2 C4 1.504(6)
C2 C3 1.344(7)
C2 H2 0.9500
C3 H3 0.9500
C4 C5 1.514(7)
C4 C16 1.528(7)
C4 C17 1.531(7)
C5 C6 1.375(7)
C5 C10 1.387(6)
C6 C7 1.361(7)
C6 H6 0.9500
C7 C8 1.390(7)
C7 H7 0.9500
C8 C9 1.363(8)
C8 H8 0.9500
C9 C10 1.380(7)
C9 H9 0.9500
C10 C11 1.480(8)
C11 C12 1.385(7)
C11 C16 1.393(7)
C12 C13 1.378(8)
C12 H12 0.9500
C13 C14 1.371(8)
C13 H13 0.9500
C14 C15 1.387(7)
C14 H14 0.9500
C15 C16 1.376(8)
C15 H15 0.9500
C17 C18 1.518(8)
C17 H17A 0.9900
C17 H17B 0.9900
C18 H18A 0.9800
C18 H18B 0.9800
C18 H18C 0.9800
C19 C20 1.522(8)
C19 C31 1.530(7)
C19 C32 1.547(6)
C20 C21 1.385(8)
C20 C25 1.398(7)
C21 C22 1.388(8)
C21 H21 0.9500
C22 C23 1.380(8)
C22 H22 0.9500
C23 C24 1.370(9)
C23 H23 0.9500
C24 C25 1.388(8)
C24 H24 0.9500
C25 C26 1.463(8)
C26 C31 1.397(7)
C26 C27 1.400(8)
C27 C28 1.370(9)
C27 H27 0.9500
C28 C29 1.372(8)
C28 H28 0.9500
C29 C30 1.386(7)
C29 H29 0.9500
C30 C31 1.391(8)
C30 H30 0.9500
C32 C33 1.506(7)
C32 H32A 0.9900
C32 H32B 0.9900
C33 H33A 0.9800
C33 H33B 0.9800
C33 H33C 0.9800
Ag2 C41 2.110(6)
Ag2 Cl2 2.3788(19)
N41 C41 1.357(7)
N41 C43 1.372(7)
N41 C44 1.500(6)
N42 C41 1.359(6)
N42 C42 1.374(7)
N42 C59 1.485(7)
C42 C43 1.353(8)
C42 H42 0.9500
C43 H43 0.9500
C44 C56 1.526(7)
C44 C45 1.529(7)
C44 C57 1.530(8)
C45 C46 1.378(7)
C45 C50 1.390(7)
C46 C47 1.405(7)
C46 H46 0.9500
C47 C48 1.368(8)
C47 H47 0.9500
C48 C49 1.398(8)
C48 H48 0.9500
C49 C50 1.383(7)
C49 H49 0.9500
C50 C51 1.474(7)
C51 C56 1.387(7)
C51 C52 1.388(8)
C52 C53 1.383(7)
C52 H52 0.9500
C53 C54 1.381(8)
C53 H53 0.9500
C54 C55 1.379(8)
C54 H54 0.9500
C55 C56 1.401(7)
C55 H55 0.9500
C57 C58 1.523(6)
C57 H57A 0.9900
C57 H57B 0.9900
C58 H58A 0.9800
C58 H58B 0.9800
C58 H58C 0.9800
C59 C71 1.515(7)
C59 C60 1.527(7)
C59 C72 1.535(7)
C60 C61 1.369(7)
C60 C65 1.382(8)
C61 C62 1.400(8)
C61 H61 0.9500
C62 C63 1.353(9)
C62 H62 0.9500
C63 C64 1.380(8)
C63 H63 0.9500
C64 C65 1.387(8)
C64 H64 0.9500
C65 C66 1.497(8)
C66 C67 1.389(8)
C66 C71 1.393(8)
C67 C68 1.386(10)
C67 H67 0.9500
C68 C69 1.365(11)
C68 H68 0.9500
C69 C70 1.379(9)
C69 H69 0.9500
C70 C71 1.385(7)
C70 H70 0.9500
C72 C73 1.522(8)
C72 H72A 0.9900
C72 H72B 0.9900
C73 H73A 0.9800
C73 H73B 0.9800
C73 H73C 0.9800

loop_
_geom_torsion_atom_site_label_1
_geom_torsion_atom_site_label_2
_geom_torsion_atom_site_label_3
_geom_torsion_atom_site_label_4
_geom_torsion
C3 N2 C1 N1 2.2(6)
C4 N2 C1 N1 -179.4(5)
C3 N2 C1 Ag1 -176.6(4)
C4 N2 C1 Ag1 1.8(8)
C2 N1 C1 N2 -1.9(6)
C19 N1 C1 N2 -177.8(5)
C2 N1 C1 Ag1 176.9(4)
C19 N1 C1 Ag1 1.1(8)
C1 N1 C2 C3 1.0(7)
C19 N1 C2 C3 177.0(5)
N1 C2 C3 N2 0.3(6)
C1 N2 C3 C2 -1.6(6)
C4 N2 C3 C2 180.0(5)
C1 N2 C4 C5 42.5(7)
C3 N2 C4 C5 -139.3(5)
C1 N2 C4 C16 -69.0(7)
C3 N2 C4 C16 109.2(6)
C1 N2 C4 C17 166.0(5)
C3 N2 C4 C17 -15.8(7)
N2 C4 C5 C6 58.1(7)
C16 C4 C5 C6 175.5(6)
C17 C4 C5 C6 -63.8(7)
N2 C4 C5 C10 -121.5(5)
C16 C4 C5 C10 -4.1(6)
C17 C4 C5 C10 116.6(5)
C10 C5 C6 C7 -2.5(9)
C4 C5 C6 C7 177.9(6)
C5 C6 C7 C8 2.0(9)
C6 C7 C8 C9 -0.5(9)
C7 C8 C9 C10 -0.5(9)
C8 C9 C10 C5 -0.1(9)
C8 C9 C10 C11 177.5(6)
C6 C5 C10 C9 1.6(8)
C4 C5 C10 C9 -178.8(5)
C6 C5 C10 C11 -176.5(5)
C4 C5 C10 C11 3.2(6)
C9 C10 C11 C12 0.5(11)
C5 C10 C11 C12 178.2(6)
C9 C10 C11 C16 -178.5(6)
C5 C10 C11 C16 -0.8(6)
C16 C11 C12 C13 -2.1(9)
C10 C11 C12 C13 179.0(6)
C11 C12 C13 C14 0.5(10)
C12 C13 C14 C15 1.2(10)
C13 C14 C15 C16 -1.1(9)
C14 C15 C16 C11 -0.6(9)
C14 C15 C16 C4 -176.7(5)
C12 C11 C16 C15 2.2(9)
C10 C11 C16 C15 -178.7(5)
C12 C11 C16 C4 179.0(5)
C10 C11 C16 C4 -1.9(6)
N2 C4 C16 C15 -63.6(7)
C5 C4 C16 C15 -180.0(6)
C17 C4 C16 C15 59.7(8)
N2 C4 C16 C11 120.0(5)
C5 C4 C16 C11 3.6(6)
C17 C4 C16 C11 -116.8(5)
N2 C4 C17 C18 -174.9(5)
C5 C4 C17 C18 -53.1(7)
C16 C4 C17 C18 61.1(7)
C1 N1 C19 C20 90.0(6)
C2 N1 C19 C20 -85.3(6)
C1 N1 C19 C31 -23.3(7)
C2 N1 C19 C31 161.4(5)
C1 N1 C19 C32 -146.5(5)
C2 N1 C19 C32 38.2(7)
N1 C19 C20 C21 57.0(7)
C31 C19 C20 C21 177.1(5)
C32 C19 C20 C21 -65.6(7)
N1 C19 C20 C25 -126.2(5)
C31 C19 C20 C25 -6.0(5)
C32 C19 C20 C25 111.2(5)
C25 C20 C21 C22 0.2(8)
C19 C20 C21 C22 176.8(5)
C20 C21 C22 C23 -2.0(8)
C21 C22 C23 C24 1.9(9)
C22 C23 C24 C25 0.0(9)
C23 C24 C25 C20 -1.8(8)
C23 C24 C25 C26 179.2(5)
C21 C20 C25 C24 1.7(8)
C19 C20 C25 C24 -175.4(5)
C21 C20 C25 C26 -179.1(5)
C19 C20 C25 C26 3.8(6)
C24 C25 C26 C31 179.6(6)
C20 C25 C26 C31 0.5(6)
C24 C25 C26 C27 -1.2(10)
C20 C25 C26 C27 179.8(5)
C31 C26 C27 C28 -0.6(8)
C25 C26 C27 C28 -179.8(5)
C26 C27 C28 C29 -0.8(8)
C27 C28 C29 C30 1.2(9)
C28 C29 C30 C31 -0.1(8)
C29 C30 C31 C26 -1.2(8)
C29 C30 C31 C19 -174.6(5)
C27 C26 C31 C30 1.6(8)
C25 C26 C31 C30 -179.0(5)
C27 C26 C31 C19 176.1(5)
C25 C26 C31 C19 -4.5(6)
N1 C19 C31 C30 -60.2(7)
C20 C19 C31 C30 -179.8(5)
C32 C19 C31 C30 62.5(7)
N1 C19 C31 C26 125.9(5)
C20 C19 C31 C26 6.3(5)
C32 C19 C31 C26 -111.4(5)
N1 C19 C32 C33 170.6(5)
C20 C19 C32 C33 -65.5(6)
C31 C19 C32 C33 46.1(7)
C43 N41 C41 N42 1.0(6)
C44 N41 C41 N42 178.3(4)
C43 N41 C41 Ag2 -176.9(3)
C44 N41 C41 Ag2 0.4(7)
C42 N42 C41 N41 -0.3(5)
C59 N42 C41 N41 -177.4(4)
C42 N42 C41 Ag2 177.6(3)
C59 N42 C41 Ag2 0.5(7)
C41 N42 C42 C43 -0.5(6)
C59 N42 C42 C43 176.4(4)
N42 C42 C43 N41 1.1(6)
C41 N41 C43 C42 -1.3(6)
C44 N41 C43 C42 -178.6(4)
C41 N41 C44 C56 29.6(7)
C43 N41 C44 C56 -153.4(5)
C41 N41 C44 C45 -83.6(6)
C43 N41 C44 C45 93.4(6)
C41 N41 C44 C57 155.8(5)
C43 N41 C44 C57 -27.3(6)
N41 C44 C45 C46 -64.3(8)
C56 C44 C45 C46 176.6(6)
C57 C44 C45 C46 58.2(7)
N41 C44 C45 C50 123.4(5)
C56 C44 C45 C50 4.3(6)
C57 C44 C45 C50 -114.1(5)
C50 C45 C46 C47 -0.7(8)
C44 C45 C46 C47 -172.3(5)
C45 C46 C47 C48 -0.5(9)
C46 C47 C48 C49 0.7(10)
C47 C48 C49 C50 0.2(9)
C48 C49 C50 C45 -1.4(8)
C48 C49 C50 C51 175.1(6)
C46 C45 C50 C49 1.7(9)
C44 C45 C50 C49 174.7(5)
C46 C45 C50 C51 -175.5(5)
C44 C45 C50 C51 -2.5(6)
C49 C50 C51 C56 -177.5(6)
C45 C50 C51 C56 -0.6(6)
C49 C50 C51 C52 1.8(10)
C45 C50 C51 C52 178.7(6)
C56 C51 C52 C53 -0.7(9)
C50 C51 C52 C53 -180.0(6)
C51 C52 C53 C54 -1.0(9)
C52 C53 C54 C55 1.3(10)
C53 C54 C55 C56 0.2(9)
C52 C51 C56 C55 2.2(9)
C50 C51 C56 C55 -178.4(5)
C52 C51 C56 C44 -175.9(5)
C50 C51 C56 C44 3.5(6)
C54 C55 C56 C51 -1.9(8)
C54 C55 C56 C44 175.8(6)
N41 C44 C56 C51 -124.9(5)
C45 C44 C56 C51 -4.7(6)
C57 C44 C56 C51 110.0(5)
N41 C44 C56 C55 57.3(8)
C45 C44 C56 C55 177.5(6)
C57 C44 C56 C55 -67.9(7)
N41 C44 C57 C58 -59.6(6)
C56 C44 C57 C58 65.7(6)
C45 C44 C57 C58 176.6(5)
C41 N42 C59 C71 58.6(6)
C42 N42 C59 C71 -118.0(6)
C41 N42 C59 C60 -54.3(6)
C42 N42 C59 C60 129.1(5)
C41 N42 C59 C72 -178.1(4)
C42 N42 C59 C72 5.4(7)
N42 C59 C60 C61 -60.6(7)
C71 C59 C60 C61 -178.4(6)
C72 C59 C60 C61 62.1(8)
N42 C59 C60 C65 122.7(5)
C71 C59 C60 C65 4.9(6)
C72 C59 C60 C65 -114.6(5)
C65 C60 C61 C62 -1.4(9)
C59 C60 C61 C62 -177.9(6)
C60 C61 C62 C63 1.7(9)
C61 C62 C63 C64 -1.4(10)
C62 C63 C64 C65 0.8(10)
C61 C60 C65 C64 0.9(9)
C59 C60 C65 C64 177.9(5)
C61 C60 C65 C66 178.9(5)
C59 C60 C65 C66 -4.0(6)
C63 C64 C65 C60 -0.6(9)
C63 C64 C65 C66 -178.1(6)
C60 C65 C66 C67 -176.1(7)
C64 C65 C66 C67 1.6(11)
C60 C65 C66 C71 1.3(7)
C64 C65 C66 C71 179.1(6)
C71 C66 C67 C68 0.8(10)
C65 C66 C67 C68 178.0(6)
C66 C67 C68 C69 -0.9(11)
C67 C68 C69 C70 1.6(12)
C68 C69 C70 C71 -2.0(10)
C69 C70 C71 C66 1.8(9)
C69 C70 C71 C59 -179.3(5)
C67 C66 C71 C70 -1.3(9)
C65 C66 C71 C70 -179.1(5)
C67 C66 C71 C59 179.7(6)
C65 C66 C71 C59 1.9(6)
N42 C59 C71 C70 57.8(7)
C60 C59 C71 C70 177.0(5)
C72 C59 C71 C70 -64.0(7)
N42 C59 C71 C66 -123.2(5)
C60 C59 C71 C66 -4.0(6)
C72 C59 C71 C66 114.9(5)
N42 C59 C72 C73 178.4(4)
C71 C59 C72 C73 -59.3(6)
C60 C59 C72 C73 54.1(6)
